data_7109138
loop_
_publ_author_name
'Rongshun Chen'
'Silong Xu'
'Liyi Wang'
'Yuhai Tang'
'Zhengjie He'

_publ_section_title
;
 Distinct reactivity of Morita-Baylis-Hillman acetates as a novel C2
 component in amine-catalyzed [2 + 2 + 2] and [2 + 4] annulations
;
_journal_name_full Chem.Commun.
_journal_page_first 3543
_journal_paper_doi 10.1039/c3cc41419a
_journal_volume 49
_journal_year 2013
_chemical_formula_sum 'C23 H21 N O5 S'
_chemical_formula_weight 423.47
_chemical_name_systematic
;
?
;
_space_group_IT_number 2
_symmetry_cell_setting triclinic
_symmetry_space_group_name_Hall '-P 1'
_symmetry_space_group_name_H-M 'P -1'
_atom_sites_solution_hydrogens geom
_atom_sites_solution_primary direct
_atom_sites_solution_secondary difmap
_audit_creation_method SHELXL-97
_cell_angle_alpha 100.47(3)
_cell_angle_beta 92.60(3)
_cell_angle_gamma 108.88(3)
_cell_formula_units_Z 2
_cell_length_a 7.8575(16)
_cell_length_b 8.2529(17)
_cell_length_c 17.024(3)
_cell_measurement_reflns_used 2992
_cell_measurement_temperature 293(2)
_cell_measurement_theta_max 27.9024
_cell_measurement_theta_min 2.6666
_cell_volume 1020.7(4)
_computing_cell_refinement crystalclear
_computing_data_collection crystalclear
_computing_data_reduction crystalclear
_computing_molecular_graphics 'Bruker SHELXTL'
_computing_publication_material 'Bruker SHELXTL'
_computing_structure_refinement 'SHELXL-97 (Sheldrick, 1997)'
_computing_structure_solution 'SHELXS-97 (Sheldrick, 1990)'
_diffrn_ambient_temperature 293(2)
_diffrn_measured_fraction_theta_full 0.982
_diffrn_measured_fraction_theta_max 0.982
_diffrn_measurement_device_type 'rigaku saturn'
_diffrn_measurement_method '\w scans'
_diffrn_radiation_monochromator confocal
_diffrn_radiation_source 'rotating anode'
_diffrn_radiation_type MoK\a
_diffrn_radiation_wavelength 0.71073
_diffrn_reflns_av_R_equivalents 0.0550
_diffrn_reflns_av_sigmaI/netI 0.0935
_diffrn_reflns_limit_h_max 10
_diffrn_reflns_limit_h_min -10
_diffrn_reflns_limit_k_max 10
_diffrn_reflns_limit_k_min -10
_diffrn_reflns_limit_l_max 22
_diffrn_reflns_limit_l_min -22
_diffrn_reflns_number 10574
_diffrn_reflns_theta_full 27.91
_diffrn_reflns_theta_max 27.91
_diffrn_reflns_theta_min 2.45
_diffrn_standards_decay_% 0
_diffrn_standards_interval_count 0
_diffrn_standards_interval_time 0
_diffrn_standards_number 0
_exptl_absorpt_coefficient_mu 0.194
_exptl_absorpt_correction_T_max 0.9733
_exptl_absorpt_correction_T_min 0.9622
_exptl_absorpt_correction_type multi-scan
_exptl_absorpt_process_details crystalclear
_exptl_crystal_density_diffrn 1.378
_exptl_crystal_density_method 'not measured'
_exptl_crystal_F_000 444
_exptl_crystal_size_max 0.20
_exptl_crystal_size_mid 0.18
_exptl_crystal_size_min 0.14
_refine_diff_density_max 0.245
_refine_diff_density_min -0.358
_refine_diff_density_rms 0.048
_refine_ls_extinction_coef 0.080(5)
_refine_ls_extinction_expression Fc^*^=kFc[1+0.001xFc^2^\l^3^/sin(2\q)]^-1/4^
_refine_ls_extinction_method SHELXL
_refine_ls_goodness_of_fit_ref 0.964
_refine_ls_hydrogen_treatment constr
_refine_ls_matrix_type full
_refine_ls_number_parameters 273
_refine_ls_number_reflns 4800
_refine_ls_number_restraints 0
_refine_ls_restrained_S_all 0.964
_refine_ls_R_factor_all 0.0865
_refine_ls_R_factor_gt 0.0442
_refine_ls_shift/su_max 0.001
_refine_ls_shift/su_mean 0.000
_refine_ls_structure_factor_coef Fsqd
_refine_ls_weighting_details 'calc w=1/[\s^2^(Fo^2^)+(0.0400P)^2^+0.0000P] where P=(Fo^2^+2Fc^2^)/3'
_refine_ls_weighting_scheme calc
_refine_ls_wR_factor_gt 0.0951
_refine_ls_wR_factor_ref 0.1081
_reflns_number_gt 2613
_reflns_number_total 4800
_reflns_threshold_expression >2sigma(I)
_cod_data_source_file c3cc41419a.txt
_cod_data_source_block r120531a1
_cod_depositor_comments
;
The following automatic conversions were performed:

'_refine_ls_hydrogen_treatment' value 'CONSTR' changed to 'constr'
according to the built-in table from CIF Core dictionary named
'cif_core.dic' version 2.4.1 from 2010-06-29.

Automatic conversion script
Id: cif_fix_values 1891 2012-01-12 08:04:46Z andrius 
;
_cod_original_sg_symbol_H-M P-1
_cod_database_code 7109138

loop_
_symmetry_equiv_pos_as_xyz
'x, y, z'
'-x, -y, -z'

loop_
_atom_site_label
_atom_site_type_symbol
_atom_site_fract_x
_atom_site_fract_y
_atom_site_fract_z
_atom_site_U_iso_or_equiv
_atom_site_adp_type
_atom_site_occupancy
_atom_site_symmetry_multiplicity
_atom_site_calc_flag
_atom_site_refinement_flags
S1 S 0.83680(6) 0.83813(6) 0.29948(3) 0.04138(17) Uani 1 1 d .
O1 O 0.48618(18) 0.3458(2) 0.05068(9) 0.0702(5) Uani 1 1 d .
O2 O 0.09673(15) 0.45595(16) 0.17340(8) 0.0452(4) Uani 1 1 d .
O3 O 0.3447(2) 1.05382(18) 0.37638(9) 0.0595(4) Uani 1 1 d .
O4 O 0.86265(18) 1.00614(16) 0.34763(9) 0.0557(4) Uani 1 1 d .
O5 O 0.95705(16) 0.81434(16) 0.24144(8) 0.0488(4) Uani 1 1 d .
N1 N 0.63296(18) 0.77521(19) 0.24786(9) 0.0389(4) Uani 1 1 d .
C1 C 0.3720(2) 0.4028(2) 0.07973(11) 0.0437(5) Uani 1 1 d .
C2 C 0.1788(2) 0.3267(2) 0.04822(11) 0.0374(4) Uani 1 1 d .
C3 C 0.1205(3) 0.2197(3) -0.02796(12) 0.0492(5) Uani 1 1 d .
H3 H 0.2053 0.1975 -0.0608 0.059 Uiso 1 1 calc R
C4 C -0.0603(3) 0.1466(3) -0.05514(13) 0.0567(6) Uani 1 1 d .
H4 H -0.0980 0.0762 -0.1063 0.068 Uiso 1 1 calc R
C5 C -0.1860(3) 0.1783(3) -0.00591(13) 0.0578(6) Uani 1 1 d .
H5 H -0.3087 0.1281 -0.0240 0.069 Uiso 1 1 calc R
C6 C -0.1322(3) 0.2826(3) 0.06902(13) 0.0518(5) Uani 1 1 d .
H6 H -0.2181 0.3029 0.1017 0.062 Uiso 1 1 calc R
C7 C 0.0492(2) 0.3576(2) 0.09627(11) 0.0391(5) Uani 1 1 d .
C8 C 0.2622(2) 0.6024(2) 0.18293(11) 0.0354(4) Uani 1 1 d .
H8 H 0.2428 0.6904 0.1553 0.042 Uiso 1 1 calc R
C9 C 0.3118(2) 0.6799(2) 0.27162(10) 0.0363(4) Uani 1 1 d .
H9A H 0.3227 0.5906 0.2996 0.044 Uiso 1 1 calc R
H9B H 0.2167 0.7203 0.2927 0.044 Uiso 1 1 calc R
C10 C 0.4906(2) 0.8329(2) 0.28668(11) 0.0355(4) Uani 1 1 d .
H10 H 0.5270 0.8681 0.3448 0.043 Uiso 1 1 calc R
C11 C 0.5836(2) 0.6330(2) 0.18382(11) 0.0382(5) Uani 1 1 d .
H11 H 0.6744 0.5944 0.1631 0.046 Uiso 1 1 calc R
C12 C 0.4140(2) 0.5481(2) 0.14996(10) 0.0348(4) Uani 1 1 d .
C13 C 0.5324(3) 1.0378(3) 0.19176(13) 0.0567(6) Uani 1 1 d .
H13A H 0.5162 1.1355 0.1771 0.068 Uiso 1 1 calc R
H13B H 0.5929 0.9751 0.1602 0.068 Uiso 1 1 calc R
C14 C 0.4696(2) 0.9883(2) 0.25743(11) 0.0367(4) Uani 1 1 d .
C15 C 0.3718(2) 1.0843(2) 0.31012(13) 0.0431(5) Uani 1 1 d .
C16 C 0.3096(3) 1.2197(3) 0.28120(14) 0.0640(7) Uani 1 1 d .
H16A H 0.2302 1.2530 0.3170 0.096 Uiso 1 1 calc R
H16B H 0.2463 1.1719 0.2281 0.096 Uiso 1 1 calc R
H16C H 0.4127 1.3207 0.2800 0.096 Uiso 1 1 calc R
C17 C 0.8170(2) 0.6871(2) 0.36150(11) 0.0358(4) Uani 1 1 d .
C18 C 0.8376(2) 0.5282(2) 0.33106(11) 0.0393(5) Uani 1 1 d .
H18 H 0.8689 0.5048 0.2792 0.047 Uiso 1 1 calc R
C19 C 0.8115(2) 0.4049(2) 0.37830(12) 0.0441(5) Uani 1 1 d .
H19 H 0.8260 0.2984 0.3578 0.053 Uiso 1 1 calc R
C20 C 0.7640(3) 0.4357(3) 0.45554(12) 0.0491(5) Uani 1 1 d .
C21 C 0.7464(3) 0.5957(3) 0.48422(13) 0.0599(6) Uani 1 1 d .
H21 H 0.7162 0.6196 0.5362 0.072 Uiso 1 1 calc R
C22 C 0.7720(3) 0.7216(3) 0.43873(13) 0.0533(6) Uani 1 1 d .
H22 H 0.7591 0.8286 0.4597 0.064 Uiso 1 1 calc R
C23 C 0.7340(3) 0.2990(3) 0.50562(13) 0.0713(7) Uani 1 1 d .
H23A H 0.7667 0.2029 0.4781 0.107 Uiso 1 1 d R
H23B H 0.6088 0.2578 0.5144 0.107 Uiso 1 1 d R
H23C H 0.8076 0.3488 0.5564 0.107 Uiso 1 1 d R

loop_
_atom_site_aniso_label
_atom_site_aniso_U_11
_atom_site_aniso_U_22
_atom_site_aniso_U_33
_atom_site_aniso_U_23
_atom_site_aniso_U_13
_atom_site_aniso_U_12
S1 0.0299(2) 0.0397(3) 0.0565(4) 0.0113(3) 0.0023(2) 0.0140(2)
O1 0.0454(8) 0.0887(11) 0.0737(11) -0.0152(9) 0.0084(8) 0.0359(8)
O2 0.0340(7) 0.0477(8) 0.0493(9) 0.0053(7) 0.0141(6) 0.0090(6)
O3 0.0749(11) 0.0622(10) 0.0518(9) 0.0092(8) 0.0155(8) 0.0374(8)
O4 0.0482(8) 0.0317(8) 0.0815(11) -0.0008(8) -0.0058(8) 0.0143(6)
O5 0.0322(7) 0.0597(9) 0.0619(9) 0.0225(7) 0.0132(6) 0.0192(6)
N1 0.0294(8) 0.0440(10) 0.0460(10) 0.0048(8) 0.0014(7) 0.0190(7)
C1 0.0366(10) 0.0527(13) 0.0474(12) 0.0113(11) 0.0089(9) 0.0216(9)
C2 0.0372(9) 0.0382(11) 0.0410(11) 0.0109(9) 0.0060(8) 0.0167(8)
C3 0.0530(12) 0.0546(13) 0.0412(12) 0.0088(11) 0.0055(10) 0.0205(11)
C4 0.0608(14) 0.0599(14) 0.0436(13) 0.0085(11) -0.0039(11) 0.0152(12)
C5 0.0405(11) 0.0648(15) 0.0623(15) 0.0125(13) -0.0043(11) 0.0116(11)
C6 0.0361(10) 0.0581(13) 0.0591(14) 0.0080(12) 0.0079(10) 0.0151(10)
C7 0.0373(10) 0.0394(11) 0.0426(12) 0.0093(10) 0.0058(9) 0.0152(9)
C8 0.0305(9) 0.0334(10) 0.0446(11) 0.0114(9) 0.0084(8) 0.0117(8)
C9 0.0363(9) 0.0368(10) 0.0424(11) 0.0134(9) 0.0110(8) 0.0177(8)
C10 0.0344(9) 0.0372(11) 0.0401(11) 0.0094(9) 0.0066(8) 0.0180(8)
C11 0.0333(9) 0.0435(12) 0.0460(12) 0.0131(10) 0.0099(9) 0.0212(8)
C12 0.0327(9) 0.0404(11) 0.0376(11) 0.0111(9) 0.0081(8) 0.0186(8)
C13 0.0648(14) 0.0518(13) 0.0687(15) 0.0280(12) 0.0213(12) 0.0299(11)
C14 0.0309(9) 0.0332(10) 0.0471(12) 0.0096(9) 0.0020(8) 0.0118(8)
C15 0.0385(10) 0.0324(11) 0.0549(13) 0.0025(10) -0.0003(10) 0.0117(8)
C16 0.0721(15) 0.0475(13) 0.0879(18) 0.0195(13) 0.0150(13) 0.0371(12)
C17 0.0301(9) 0.0394(11) 0.0389(11) 0.0038(9) 0.0019(8) 0.0159(8)
C18 0.0389(10) 0.0407(11) 0.0381(11) 0.0048(9) 0.0047(8) 0.0149(9)
C19 0.0479(11) 0.0366(11) 0.0466(12) 0.0080(10) -0.0002(9) 0.0139(9)
C20 0.0439(11) 0.0588(14) 0.0437(13) 0.0159(11) 0.0007(9) 0.0139(10)
C21 0.0723(15) 0.0763(17) 0.0366(12) 0.0111(12) 0.0107(11) 0.0320(13)
C22 0.0612(14) 0.0547(14) 0.0474(13) -0.0005(12) 0.0051(11) 0.0303(11)
C23 0.0738(16) 0.0848(18) 0.0581(15) 0.0367(14) 0.0065(12) 0.0188(14)

loop_
_atom_type_symbol
_atom_type_description
_atom_type_scat_dispersion_real
_atom_type_scat_dispersion_imag
_atom_type_scat_source
C C 0.0033 0.0016 'International Tables Vol C Tables 4.2.6.8 and 6.1.1.4'
H H 0.0000 0.0000 'International Tables Vol C Tables 4.2.6.8 and 6.1.1.4'
N N 0.0061 0.0033 'International Tables Vol C Tables 4.2.6.8 and 6.1.1.4'
O O 0.0106 0.0060 'International Tables Vol C Tables 4.2.6.8 and 6.1.1.4'
S S 0.1246 0.1234 'International Tables Vol C Tables 4.2.6.8 and 6.1.1.4'

loop_
_geom_angle_atom_site_label_1
_geom_angle_atom_site_label_2
_geom_angle_atom_site_label_3
_geom_angle
O4 S1 O5 121.05(9)
O4 S1 N1 105.82(8)
O5 S1 N1 105.73(8)
O4 S1 C17 109.40(9)
O5 S1 C17 108.97(8)
N1 S1 C17 104.54(9)
C7 O2 C8 113.81(13)
C11 N1 C10 119.63(14)
C11 N1 S1 119.33(12)
C10 N1 S1 118.04(12)
O1 C1 C12 123.30(17)
O1 C1 C2 122.31(18)
C12 C1 C2 114.36(15)
C7 C2 C3 118.49(18)
C7 C2 C1 119.65(17)
C3 C2 C1 121.84(17)
C4 C3 C2 120.79(19)
C4 C3 H3 119.6
C2 C3 H3 119.6
C3 C4 C5 119.5(2)
C3 C4 H4 120.3
C5 C4 H4 120.3
C6 C5 C4 120.8(2)
C6 C5 H5 119.6
C4 C5 H5 119.6
C5 C6 C7 119.95(19)
C5 C6 H6 120.0
C7 C6 H6 120.0
O2 C7 C6 117.89(17)
O2 C7 C2 121.53(16)
C6 C7 C2 120.50(19)
O2 C8 C12 111.77(14)
O2 C8 C9 107.74(14)
C12 C8 C9 109.14(15)
O2 C8 H8 109.4
C12 C8 H8 109.4
C9 C8 H8 109.4
C8 C9 C10 110.72(14)
C8 C9 H9A 109.5
C10 C9 H9A 109.5
C8 C9 H9B 109.5
C10 C9 H9B 109.5
H9A C9 H9B 108.1
N1 C10 C14 111.51(14)
N1 C10 C9 109.61(14)
C14 C10 C9 111.17(14)
N1 C10 H10 108.1
C14 C10 H10 108.1
C9 C10 H10 108.1
C12 C11 N1 124.12(16)
C12 C11 H11 117.9
N1 C11 H11 117.9
C11 C12 C1 121.28(16)
C11 C12 C8 119.83(17)
C1 C12 C8 118.89(16)
C14 C13 H13A 120.0
C14 C13 H13B 120.0
H13A C13 H13B 120.0
C13 C14 C15 122.12(18)
C13 C14 C10 124.06(17)
C15 C14 C10 113.81(16)
O3 C15 C14 119.70(17)
O3 C15 C16 120.50(17)
C14 C15 C16 119.80(18)
C15 C16 H16A 109.5
C15 C16 H16B 109.5
H16A C16 H16B 109.5
C15 C16 H16C 109.5
H16A C16 H16C 109.5
H16B C16 H16C 109.5
C22 C17 C18 120.01(19)
C22 C17 S1 120.60(15)
C18 C17 S1 119.31(14)
C19 C18 C17 119.39(17)
C19 C18 H18 120.3
C17 C18 H18 120.3
C18 C19 C20 121.62(18)
C18 C19 H19 119.2
C20 C19 H19 119.2
C21 C20 C19 117.5(2)
C21 C20 C23 121.7(2)
C19 C20 C23 120.8(2)
C20 C21 C22 122.3(2)
C20 C21 H21 118.8
C22 C21 H21 118.8
C21 C22 C17 119.18(18)
C21 C22 H22 120.4
C17 C22 H22 120.4
C20 C23 H23A 109.4
C20 C23 H23B 109.5
H23A C23 H23B 109.5
C20 C23 H23C 109.5
H23A C23 H23C 109.5
H23B C23 H23C 109.5

loop_
_geom_bond_atom_site_label_1
_geom_bond_atom_site_label_2
_geom_bond_distance
S1 O4 1.4231(14)
S1 O5 1.4289(13)
S1 N1 1.6659(16)
S1 C17 1.7496(19)
O1 C1 1.2243(19)
O2 C7 1.376(2)
O2 C8 1.439(2)
O3 C15 1.213(2)
N1 C11 1.385(2)
N1 C10 1.4874(19)
C1 C12 1.471(3)
C1 C2 1.475(2)
C2 C7 1.392(2)
C2 C3 1.393(3)
C3 C4 1.372(3)
C3 H3 0.9300
C4 C5 1.382(3)
C4 H4 0.9300
C5 C6 1.365(3)
C5 H5 0.9300
C6 C7 1.376(3)
C6 H6 0.9300
C8 C12 1.501(2)
C8 C9 1.508(2)
C8 H8 0.9800
C9 C10 1.528(2)
C9 H9A 0.9700
C9 H9B 0.9700
C10 C14 1.510(2)
C10 H10 0.9800
C11 C12 1.334(2)
C11 H11 0.9300
C13 C14 1.322(2)
C13 H13A 0.9300
C13 H13B 0.9300
C14 C15 1.490(2)
C15 C16 1.504(3)
C16 H16A 0.9600
C16 H16B 0.9600
C16 H16C 0.9600
C17 C22 1.381(3)
C17 C18 1.382(2)
C18 C19 1.380(3)
C18 H18 0.9300
C19 C20 1.385(3)
C19 H19 0.9300
C20 C21 1.375(3)
C20 C23 1.500(3)
C21 C22 1.375(3)
C21 H21 0.9300
C22 H22 0.9300
C23 H23A 0.9600
C23 H23B 0.9600
C23 H23C 0.9600

loop_
_geom_torsion_atom_site_label_1
_geom_torsion_atom_site_label_2
_geom_torsion_atom_site_label_3
_geom_torsion_atom_site_label_4
_geom_torsion
O4 S1 N1 C11 167.05(13)
O5 S1 N1 C11 37.50(16)
C17 S1 N1 C11 -77.47(15)
O4 S1 N1 C10 -32.59(15)
O5 S1 N1 C10 -162.14(12)
C17 S1 N1 C10 82.89(14)
O1 C1 C2 C7 160.36(18)
C12 C1 C2 C7 -17.9(3)
O1 C1 C2 C3 -17.7(3)
C12 C1 C2 C3 164.06(17)
C7 C2 C3 C4 0.1(3)
C1 C2 C3 C4 178.23(19)
C2 C3 C4 C5 -0.7(3)
C3 C4 C5 C6 0.6(3)
C4 C5 C6 C7 0.1(3)
C8 O2 C7 C6 -145.96(17)
C8 O2 C7 C2 37.3(2)
C5 C6 C7 O2 -177.43(17)
C5 C6 C7 C2 -0.6(3)
C3 C2 C7 O2 177.20(17)
C1 C2 C7 O2 -0.9(3)
C3 C2 C7 C6 0.5(3)
C1 C2 C7 C6 -177.63(18)
C7 O2 C8 C12 -51.4(2)
C7 O2 C8 C9 -171.30(14)
O2 C8 C9 C10 178.01(12)
C12 C8 C9 C10 56.48(19)
C11 N1 C10 C14 -99.85(18)
S1 N1 C10 C14 99.85(16)
C11 N1 C10 C9 23.7(2)
S1 N1 C10 C9 -136.61(14)
C8 C9 C10 N1 -54.03(19)
C8 C9 C10 C14 69.71(18)
C10 N1 C11 C12 4.6(3)
S1 N1 C11 C12 164.60(15)
N1 C11 C12 C1 177.25(16)
N1 C11 C12 C8 -1.8(3)
O1 C1 C12 C11 3.6(3)
C2 C1 C12 C11 -178.22(17)
O1 C1 C12 C8 -177.32(18)
C2 C1 C12 C8 0.9(2)
O2 C8 C12 C11 -148.09(17)
C9 C8 C12 C11 -29.0(2)
O2 C8 C12 C1 32.8(2)
C9 C8 C12 C1 151.86(16)
N1 C10 C14 C13 16.6(3)
C9 C10 C14 C13 -106.0(2)
N1 C10 C14 C15 -162.82(15)
C9 C10 C14 C15 74.5(2)
C13 C14 C15 O3 -167.11(19)
C10 C14 C15 O3 12.4(3)
C13 C14 C15 C16 12.1(3)
C10 C14 C15 C16 -168.42(17)
O4 S1 C17 C22 19.87(18)
O5 S1 C17 C22 154.25(15)
N1 S1 C17 C22 -93.09(17)
O4 S1 C17 C18 -163.47(13)
O5 S1 C17 C18 -29.09(16)
N1 S1 C17 C18 83.57(15)
C22 C17 C18 C19 0.5(3)
S1 C17 C18 C19 -176.17(14)
C17 C18 C19 C20 0.3(3)
C18 C19 C20 C21 -1.0(3)
C18 C19 C20 C23 179.28(18)
C19 C20 C21 C22 0.8(3)
C23 C20 C21 C22 -179.4(2)
C20 C21 C22 C17 0.0(3)
C18 C17 C22 C21 -0.6(3)
S1 C17 C22 C21 175.99(15)
